data_7207688
loop_
_publ_author_name
'Creff, Ga\"elle'
'Arrachart, Guilhem'
'Hermet, Patrick'
'Wadepohl, Hubert'
'Almairac, Robert'
'Maurin, David'
'Sauvajol, Jean-Louis'
'Carcel, Carole'
'Moreau, Jo\"el J E'
'Dieudonn\'e, Philippe'
'Man, Michel Wong Chi'
'Bantignies, Jean-Louis'

_publ_section_title
;
 Investigation on the vibrational and structural properties of a
 self-structured bridged silsesquioxane.
;
_journal_issue 16
_journal_name_full 'Physical chemistry chemical physics : PCCP'
_journal_page_first 5672
_journal_page_last 5679
_journal_paper_doi 10.1039/c2cp40250e
_journal_volume 14
_journal_year 2012
_chemical_formula_sum 'C15 H28 N4 O5 Si'
_chemical_formula_weight 372.50
_space_group_IT_number 148
_symmetry_cell_setting trigonal
_symmetry_Int_Tables_number 148
_symmetry_space_group_name_Hall '-R 3'
_symmetry_space_group_name_H-M 'R -3 :H'
_atom_sites_solution_hydrogens geom
_atom_sites_solution_primary dual
_atom_sites_solution_secondary difmap
_audit_block_code michel
_audit_creation_method SHELXL-97
_cell_angle_alpha 90.00
_cell_angle_beta 90.00
_cell_angle_gamma 120.00
_cell_formula_units_Z 18
_cell_length_a 35.463(3)
_cell_length_b 35.463(3)
_cell_length_c 7.8005(9)
_cell_measurement_reflns_used 5773
_cell_measurement_temperature 100(2)
_cell_measurement_theta_max 28.95
_cell_measurement_theta_min 2.30
_cell_volume 8495.8(14)
_computing_cell_refinement
;
SAINT (Bruker AXS, 1997-2008). Includes estimated systematic errors
of the unit cell constants from Monte Carlo simulations.
;
_computing_data_collection 'SMART-5.631 (Bruker AXS, 2003)'
_computing_data_reduction 'SAINT (Bruker AXS, 1997-2008); SADABS (Bruker AXS, 2008)'
_computing_publication_material 'SHELXL-97 (Sheldrick, 1997)'
_computing_structure_refinement 'SHELXL-97 (Sheldrick, 1997)'
_computing_structure_solution 'SIR2004 (Giacovazzo et al., 2004)'
_diffrn_ambient_environment 'perfluoro polyether oil'
_diffrn_ambient_temperature 100(2)
_diffrn_detector 'CCD plate'
_diffrn_detector_area_resol_mean 8.19
_diffrn_detector_type CCD-PXL-KAF2
_diffrn_measured_fraction_theta_full 1.000
_diffrn_measured_fraction_theta_max 1.000
_diffrn_measurement_device 'three-circle diffractometer'
_diffrn_measurement_device_type 'Bruker AXS Smart 1000'
_diffrn_measurement_method '\f- and \w-scans'
_diffrn_measurement_specimen_support 'polyimid foil'
_diffrn_radiation_monochromator graphite
_diffrn_radiation_probe x-ray
_diffrn_radiation_type MoK\a
_diffrn_radiation_wavelength 0.71073
_diffrn_reflns_av_R_equivalents 0.0475
_diffrn_reflns_av_sigmaI/netI 0.0415
_diffrn_reflns_limit_h_max 20
_diffrn_reflns_limit_h_min -41
_diffrn_reflns_limit_k_max 42
_diffrn_reflns_limit_k_min 0
_diffrn_reflns_limit_l_max 9
_diffrn_reflns_limit_l_min 0
_diffrn_reflns_number 96145
_diffrn_reflns_theta_full 25.03
_diffrn_reflns_theta_max 25.03
_diffrn_reflns_theta_min 1.99
_diffrn_source 'fine-focus sealed tube'
_exptl_absorpt_coefficient_mu 0.157
_exptl_absorpt_correction_T_max 0.7463
_exptl_absorpt_correction_T_min 0.6628
_exptl_absorpt_correction_type multi-scan
_exptl_absorpt_process_details
;
multi-scan from symmetry-related measurements (Blessing 1995)
SADABS (Sheldrick & Bruker AXS, 2004-2008)
;
_exptl_crystal_colour colourless
_exptl_crystal_density_diffrn 1.311
_exptl_crystal_density_method 'not measured'
_exptl_crystal_description irregular
_exptl_crystal_F_000 3600
_platon_squeeze_details
;
;
_refine_diff_density_max 1.350
_refine_diff_density_min -0.264
_refine_diff_density_rms 0.105
_refine_ls_abs_structure_details 'Flack H D (1983), Acta Cryst. A39, 876-881'
_refine_ls_extinction_method none
_refine_ls_goodness_of_fit_ref 1.305
_refine_ls_hydrogen_treatment constr
_refine_ls_matrix_type full
_refine_ls_number_parameters 119
_refine_ls_number_reflns 3353
_refine_ls_number_restraints 0
_refine_ls_restrained_S_all 1.305
_refine_ls_R_factor_all 0.1664
_refine_ls_R_factor_gt 0.1302
_refine_ls_shift/su_max 0.000
_refine_ls_shift/su_mean 0.000
_refine_ls_structure_factor_coef Fsqd
_refine_ls_weighting_details 'calc w=1/[\s^2^(Fo^2^)+(0.2000P)^2^+0.0000P] where P=(Fo^2^+2Fc^2^)/3'
_refine_ls_weighting_scheme calc
_refine_ls_wR_factor_gt 0.3633
_refine_ls_wR_factor_ref 0.3893
_reflns_number_gt 1747
_reflns_number_total 3353
_reflns_threshold_expression >2sigma(I)
_cod_data_source_file c2cp40250e.txt
_cod_data_source_block ex_mw1_sq
_cod_original_cell_volume 8495.6(14)
_cod_original_sg_symbol_H-M 'R -3'
_cod_database_code 7207688

loop_
_symmetry_equiv_pos_as_xyz
'x, y, z'
'-y, x-y, z'
'-x+y, -x, z'
'x+2/3, y+1/3, z+1/3'
'-y+2/3, x-y+1/3, z+1/3'
'-x+y+2/3, -x+1/3, z+1/3'
'x+1/3, y+2/3, z+2/3'
'-y+1/3, x-y+2/3, z+2/3'
'-x+y+1/3, -x+2/3, z+2/3'
'-x, -y, -z'
'y, -x+y, -z'
'x-y, x, -z'
'-x+2/3, -y+1/3, -z+1/3'
'y+2/3, -x+y+1/3, -z+1/3'
'x-y+2/3, x+1/3, -z+1/3'
'-x+1/3, -y+2/3, -z+2/3'
'y+1/3, -x+y+2/3, -z+2/3'
'x-y+1/3, x+2/3, -z+2/3'

loop_
_atom_site_label
_atom_site_type_symbol
_atom_site_fract_x
_atom_site_fract_y
_atom_site_fract_z
_atom_site_U_iso_or_equiv
_atom_site_adp_type
_atom_site_occupancy
_atom_site_symmetry_multiplicity
_atom_site_calc_flag
_atom_site_refinement_flags
O1 O 0.06883(11) 0.34286(13) -0.1907(4) 0.0896(11) Uani 1 1 d .
C11 C 0.03727(18) 0.27599(19) 0.3750(6) 0.0902(16) Uani 1 1 d .
H11A H 0.0256 0.2444 0.3749 0.135 Uiso 1 1 calc R
H11B H 0.0132 0.2821 0.3789 0.135 Uiso 1 1 calc R
H11C H 0.0559 0.2888 0.4756 0.135 Uiso 1 1 calc R
O2 O 0.15742(10) 0.27565(10) 0.3192(3) 0.0730(10) Uani 1 1 d .
N1 N 0.10214(11) 0.29600(11) 0.2047(4) 0.0651(10) Uani 1 1 d .
H1 H 0.1108 0.2863 0.2914 0.078 Uiso 1 1 calc R
N2 N 0.11788(12) 0.32724(13) -0.0675(4) 0.0701(11) Uani 1 1 d .
N3 N 0.16516(12) 0.31031(12) 0.0627(4) 0.0676(11) Uani 1 1 d .
H3 H 0.1830 0.3234 -0.0234 0.081 Uiso 1 1 calc R
N4 N 0.21372(13) 0.28921(12) 0.1436(4) 0.0720(11) Uani 1 1 d .
H4N H 0.2274 0.3023 0.0487 0.086 Uiso 1 1 calc R
C1 C 0.06331(15) 0.29524(15) 0.2159(5) 0.0684(12) Uani 1 1 d .
C2 C 0.12754(14) 0.31113(14) 0.0646(4) 0.0612(11) Uani 1 1 d .
C3 C 0.07881(17) 0.32759(18) -0.0665(6) 0.0795(14) Uani 1 1 d .
C4 C 0.05166(17) 0.31145(16) 0.0824(5) 0.0776(13) Uani 1 1 d .
H4 H 0.0253 0.3121 0.0873 0.093 Uiso 1 1 calc R
C5 C 0.17812(15) 0.29059(14) 0.1847(5) 0.0655(12) Uani 1 1 d .
C6 C 0.2317(2) 0.26746(17) 0.2455(6) 0.0885(16) Uani 1 1 d .
H6A H 0.2093 0.2495 0.3316 0.106 Uiso 1 1 d R
H6B H 0.2576 0.2896 0.3084 0.106 Uiso 1 1 d R

loop_
_atom_site_aniso_label
_atom_site_aniso_U_11
_atom_site_aniso_U_22
_atom_site_aniso_U_33
_atom_site_aniso_U_23
_atom_site_aniso_U_13
_atom_site_aniso_U_12
O1 0.095(2) 0.128(3) 0.0570(19) 0.0249(18) 0.0164(15) 0.064(2)
C11 0.086(3) 0.108(4) 0.065(3) 0.028(3) 0.028(2) 0.040(3)
O2 0.089(2) 0.089(2) 0.0388(14) 0.0066(13) 0.0066(13) 0.0421(17)
N1 0.074(2) 0.074(2) 0.0385(17) 0.0035(14) 0.0085(15) 0.0301(19)
N2 0.074(2) 0.106(3) 0.0419(17) 0.0093(17) 0.0095(15) 0.054(2)
N3 0.079(2) 0.094(3) 0.0319(15) 0.0063(15) 0.0062(15) 0.044(2)
N4 0.089(3) 0.092(3) 0.0385(17) 0.0018(16) -0.0053(17) 0.049(2)
C1 0.071(3) 0.075(3) 0.048(2) 0.0054(19) 0.0110(19) 0.028(2)
C2 0.068(3) 0.082(3) 0.0323(18) 0.0032(17) 0.0072(17) 0.037(2)
C3 0.095(4) 0.108(4) 0.052(2) 0.005(2) 0.007(2) 0.063(3)
C4 0.083(3) 0.085(3) 0.060(3) 0.008(2) 0.021(2) 0.038(3)
C5 0.073(3) 0.080(3) 0.039(2) -0.0009(19) -0.0013(19) 0.035(2)
C6 0.128(4) 0.079(3) 0.065(3) -0.007(2) -0.009(3) 0.056(3)

loop_
_atom_type_symbol
_atom_type_description
_atom_type_scat_dispersion_real
_atom_type_scat_dispersion_imag
_atom_type_scat_source
C C 0.0033 0.0016 'International Tables Vol C Tables 4.2.6.8 and 6.1.1.4'
N N 0.0061 0.0033 'International Tables Vol C Tables 4.2.6.8 and 6.1.1.4'
O O 0.0106 0.0060 'International Tables Vol C Tables 4.2.6.8 and 6.1.1.4'
Si Si 0.0817 0.0704 'International Tables Vol C Tables 4.2.6.8 and 6.1.1.4'
H H 0.0000 0.0000 'International Tables Vol C Tables 4.2.6.8 and 6.1.1.4'

loop_
_geom_angle_atom_site_label_1
_geom_angle_atom_site_label_2
_geom_angle_atom_site_label_3
_geom_angle
C1 C11 H11A 109.5
C1 C11 H11B 109.5
H11A C11 H11B 109.5
C1 C11 H11C 109.5
H11A C11 H11C 109.5
H11B C11 H11C 109.5
C2 N1 C1 121.8(4)
C2 N1 H1 119.1
C1 N1 H1 119.1
C2 N2 C3 118.7(3)
C2 N3 C5 125.7(3)
C2 N3 H3 117.2
C5 N3 H3 117.2
C5 N4 C6 124.3(4)
C5 N4 H4N 117.8
C6 N4 H4N 117.8
C4 C1 N1 117.5(4)
C4 C1 C11 125.8(5)
N1 C1 C11 116.7(4)
N2 C2 N1 123.1(4)
N2 C2 N3 118.7(3)
N1 C2 N3 118.2(3)
O1 C3 N2 120.0(4)
O1 C3 C4 121.6(5)
N2 C3 C4 118.3(4)
C1 C4 C3 120.5(5)
C1 C4 H4 119.7
C3 C4 H4 119.7
O2 C5 N4 124.1(4)
O2 C5 N3 121.5(4)
N4 C5 N3 114.5(3)
N4 C6 H6A 106.8
N4 C6 H6B 109.2
H6A C6 H6B 107.4

loop_
_geom_bond_atom_site_label_1
_geom_bond_atom_site_label_2
_geom_bond_distance
O1 C3 1.245(5)
C11 C1 1.493(6)
C11 H11A 0.9800
C11 H11B 0.9800
C11 H11C 0.9800
O2 C5 1.238(5)
N1 C2 1.345(5)
N1 C1 1.367(6)
N1 H1 0.8800
N2 C2 1.304(5)
N2 C3 1.392(6)
N3 C2 1.349(5)
N3 C5 1.388(5)
N3 H3 0.8800
N4 C5 1.327(6)
N4 C6 1.456(6)
N4 H4N 0.8800
C1 C4 1.350(6)
C3 C4 1.433(6)
C4 H4 0.9500
C6 H6A 0.9900
C6 H6B 0.9900

loop_
_geom_hbond_atom_site_label_D
_geom_hbond_atom_site_label_H
_geom_hbond_atom_site_label_A
_geom_hbond_distance_DH
_geom_hbond_distance_HA
_geom_hbond_distance_DA
_geom_hbond_angle_DHA
_geom_hbond_site_symmetry_A
N1 H1 O2 0.88 1.88 2.564(5) 132.7 .
N4 H4N O1 0.88 1.88 2.743(5) 166.2 16_554
N3 H3 N2 0.88 2.14 2.995(4) 164.9 16_554

loop_
_geom_torsion_atom_site_label_1
_geom_torsion_atom_site_label_2
_geom_torsion_atom_site_label_3
_geom_torsion_atom_site_label_4
_geom_torsion
C2 N1 C1 C4 -1.8(6)
C2 N1 C1 C11 177.6(4)
C3 N2 C2 N1 -2.1(7)
C3 N2 C2 N3 179.2(4)
C1 N1 C2 N2 2.1(6)
C1 N1 C2 N3 -179.2(4)
C5 N3 C2 N2 -173.4(4)
C5 N3 C2 N1 7.9(6)
C2 N2 C3 O1 179.8(4)
C2 N2 C3 C4 2.0(7)
N1 C1 C4 C3 1.7(7)
C11 C1 C4 C3 -177.6(5)
O1 C3 C4 C1 -179.7(5)
N2 C3 C4 C1 -1.8(7)
C6 N4 C5 O2 4.3(7)
C6 N4 C5 N3 -175.4(4)
C2 N3 C5 O2 -8.1(6)
C2 N3 C5 N4 171.6(4)

loop_
_platon_squeeze_void_nr
_platon_squeeze_void_average_x
_platon_squeeze_void_average_y
_platon_squeeze_void_average_z
_platon_squeeze_void_volume
_platon_squeeze_void_count_electrons
_platon_squeeze_void_content
1 0.000 0.000 -0.012 1658 577 ' '
2 0.333 0.667 0.352 1659 577 ' '
3 0.667 0.333 0.019 1659 577 ' '
